data_2004499
loop_
_publ_author_name
'Loll, P. J.'
'Garavito, R. M.'
'Carrell, C. J.'
'Carrell, H. L.'

_publ_section_title
;
 1-(4-Iodobenzoyl)-5-methoxy-2-methyl-3-indoleacetic Acid, an Iodinated
 Indomethacin Analog
;
_journal_issue 2
_journal_name_full 'Acta Crystallographica Section C'
_journal_page_first 455
_journal_page_last 457
_journal_paper_doi 10.1107/S0108270195010468
_journal_volume 52
_journal_year 1996
_chemical_formula_sum 'C19 H16 I N O4'
_chemical_formula_weight 449.23
_chemical_melting_point 477.5
_chemical_name_common iodoindomethacin
_chemical_name_systematic
;
1-(4-iodobenzoyl)-5-methoxy-2-methylindole-3-acetic acid
;
_space_group_IT_number 4
_symmetry_cell_setting monoclinic
_symmetry_space_group_name_Hall 'P 2yb'
_symmetry_space_group_name_H-M 'P 1 21 1'
_audit_creation_method SHELXL
_cell_angle_alpha 90.00
_cell_angle_beta 91.790(10)
_cell_angle_gamma 90.00
_cell_formula_units_Z 2
_cell_length_a 9.5060(10)
_cell_length_b 4.7250(10)
_cell_length_c 19.166(8)
_cell_measurement_reflns_used 250
_cell_measurement_temperature 296(2)
_cell_measurement_theta_max 20.8
_cell_measurement_theta_min 4.5
_cell_volume 860.4(4)
_computing_cell_refinement MADNES
_computing_data_collection 'MADNES (Messerschmidt & Pflugrath, 1987)'
_computing_data_reduction MADNES
_computing_molecular_graphics
;
FRODO (Jones, 1982), ORTEPII (Johnson, 1976) and
PLUTO (Motherwell & Clegg, 1978)
;
_computing_structure_refinement 'SHELXL93 (Sheldrick, 1993)'
_computing_structure_solution 'CCP4 Suite (Collaborative Computational Project, Number 4, 1994)'
_diffrn_ambient_temperature 296
_diffrn_measurement_device 'Enraf-Nonius Fast area detector'
_diffrn_measurement_method 'rotation method, on-line box integration'
_diffrn_radiation_monochromator graphite
_diffrn_radiation_source 'Enraf-Nonius rotating anode'
_diffrn_radiation_type MoK\a
_diffrn_radiation_wavelength 0.71073
_diffrn_reflns_av_R_equivalents 0.063
_diffrn_reflns_av_sigmaI/netI 0.0549
_diffrn_reflns_limit_h_max 12
_diffrn_reflns_limit_h_min 0
_diffrn_reflns_limit_k_max 6
_diffrn_reflns_limit_k_min 0
_diffrn_reflns_limit_l_max 24
_diffrn_reflns_limit_l_min -24
_diffrn_reflns_number 8940
_diffrn_reflns_theta_max 27.48
_diffrn_reflns_theta_min 2.36
_diffrn_standards_number No
_exptl_absorpt_coefficient_mu 1.885
_exptl_absorpt_correction_type none
_exptl_crystal_colour yellow
_exptl_crystal_density_diffrn 1.734
_exptl_crystal_description blade
_exptl_crystal_F_000 444
_exptl_crystal_size_max 0.35
_exptl_crystal_size_mid 0.06
_exptl_crystal_size_min 0.02
_refine_diff_density_max 0.573
_refine_diff_density_min -0.632
_refine_ls_abs_structure_details 'Flack (1983) parameter = 0.08(3)'
_refine_ls_abs_structure_Flack 0.08(3)
_refine_ls_extinction_method none
_refine_ls_goodness_of_fit_all 1.003
_refine_ls_goodness_of_fit_obs 1.110
_refine_ls_hydrogen_treatment noref
_refine_ls_matrix_type full
_refine_ls_number_parameters 229
_refine_ls_number_reflns 2185
_refine_ls_number_restraints 2
_refine_ls_restrained_S_all 1.003
_refine_ls_restrained_S_obs 1.110
_refine_ls_R_factor_all 0.0482
_refine_ls_R_factor_obs 0.0335
_refine_ls_shift/esd_max 0.001
_refine_ls_shift/esd_mean 0.000
_refine_ls_structure_factor_coef Fsqd
_refine_ls_weighting_scheme
;
calc w = 1/[\s^2^(F~o~^2^) + (0.0390P)^2^]
where P = (F~o~^2^ + 2F~c~^2^)/3
;
_refine_ls_wR_factor_all 0.0813
_refine_ls_wR_factor_obs 0.0786
_reflns_number_observed 1721
_reflns_number_total 2185
_reflns_observed_criterion >2sigma(I)
_cod_data_source_file fg1089.cif
_cod_data_source_block fg1089
_cod_original_sg_symbol_Hall 'P 2y1'
_cod_original_sg_symbol_H-M 'P 21'
_cod_database_code 2004499

loop_
_symmetry_equiv_pos_as_xyz
'x, y, z'
'-x, y+1/2, -z'

loop_
_atom_site_aniso_label
_atom_site_aniso_U_11
_atom_site_aniso_U_22
_atom_site_aniso_U_33
_atom_site_aniso_U_12
_atom_site_aniso_U_13
_atom_site_aniso_U_23
I 0.0661(3) 0.0740(3) 0.0356(2) 0.0096(3) 0.00161(15) 0.0162(3)
C10 0.030(3) 0.041(3) 0.032(3) -0.003(2) -0.001(2) -0.001(2)
O1 0.027(2) 0.090(3) 0.038(2) 0.002(2) -0.002(2) 0.015(2)
C11 0.024(2) 0.043(3) 0.030(3) -0.001(2) -0.004(2) -0.001(2)
C12 0.034(2) 0.050(3) 0.039(2) -0.005(4) 0.001(2) 0.002(4)
C13 0.039(3) 0.050(5) 0.044(3) -0.003(2) 0.012(2) 0.009(3)
C14 0.039(3) 0.052(5) 0.028(2) 0.007(2) 0.004(2) 0.008(2)
C15 0.042(3) 0.046(3) 0.037(3) -0.005(2) -0.008(3) -0.001(2)
C16 0.037(3) 0.040(3) 0.033(3) -0.003(2) -0.004(2) 0.008(2)
N1 0.025(2) 0.027(2) 0.027(2) 0.001(2) -0.001(2) 0.002(2)
C2 0.027(2) 0.029(3) 0.029(3) 0.002(2) -0.006(2) -0.007(2)
C3 0.026(2) 0.031(3) 0.028(2) 0.004(2) -0.001(2) -0.007(2)
C4 0.025(2) 0.032(2) 0.023(2) -0.005(3) -0.0035(15) -0.007(3)
C5 0.025(2) 0.038(3) 0.027(2) 0.000(2) 0.001(2) -0.006(2)
C6 0.035(3) 0.028(3) 0.026(2) -0.002(2) -0.003(2) -0.003(2)
C7 0.029(3) 0.033(3) 0.039(3) 0.003(2) -0.004(2) 0.003(2)
C8 0.027(3) 0.039(3) 0.032(3) 0.004(2) 0.003(2) -0.004(2)
C9 0.024(2) 0.027(2) 0.026(2) 0.003(3) -0.0031(15) -0.003(3)
C17 0.038(2) 0.038(3) 0.034(2) 0.007(3) -0.003(2) 0.002(3)
O2 0.045(2) 0.050(2) 0.034(2) 0.011(3) 0.0019(14) 0.010(3)
O3 0.028(2) 0.075(3) 0.066(3) 0.010(2) -0.006(2) -0.019(3)
O4 0.043(2) 0.089(4) 0.087(4) 0.009(4) -0.016(2) -0.057(4)
C18 0.027(3) 0.044(3) 0.028(3) 0.006(2) -0.004(2) -0.007(2)
C19 0.027(3) 0.047(4) 0.041(3) 0.008(2) 0.000(2) -0.006(3)
C20 0.058(4) 0.050(4) 0.038(3) 0.008(3) -0.006(3) 0.014(3)

loop_
_atom_site_label
_atom_site_occupancy
_atom_site_fract_x
_atom_site_fract_y
_atom_site_fract_z
_atom_site_U_iso_or_equiv
_atom_site_thermal_displace_type
_atom_site_calc_flag
_atom_site_refinement_flags
_atom_site_type_symbol
I 1 -0.25945(4) -0.25290(11) -0.10592(2) .0586(2) Uani d . I
C10 1 -0.1618(5) -0.5299(12) .2149(3) .0342(12) Uani d . C
O1 1 -.0385(4) -0.5694(12) .2312(2) .0520(11) Uani d . O
C11 1 -0.1991(5) -0.4413(12) .1424(3) .0327(11) Uani d . C
C12 1 -0.1115(5) -0.252(2) .1094(2) .0411(10) Uani d . C
H12 1 -0.0379 -0.1666 .1346 .062 Uiso calc R H
C13 1 -0.1324(6) -0.1904(14) .0399(3) .044(2) Uani d . C
H13 1 -0.0748 -0.0592 .0185 .066 Uiso calc R H
C14 1 -0.2387(6) -0.3227(12) .0018(3) .039(2) Uani d . C
C15 1 -0.3266(6) -0.5137(13) .0333(3) .0417(13) Uani d . C
H15 1 -0.3981 -0.6028 .0073 .063 Uiso calc R H
C16 1 -0.3074(6) -0.5709(13) .1034(3) .0369(12) Uani d . C
H16 1 -0.3672 -0.6973 .1249 .055 Uiso calc R H
N1 1 -0.2672(4) -0.5791(9) .2616(2) .0265(8) Uani d . N
C2 1 -0.3981(5) -0.4389(10) .2677(3) .0285(10) Uani d . C
C3 1 -0.4585(5) -0.5269(10) .3263(3) .0284(10) Uani d . C
C4 1 -0.3680(4) -0.7329(16) .3606(2) .0265(8) Uani d . C
C5 1 -0.3805(5) -0.8958(12) .4202(3) .0296(10) Uani d . C
H5 1 -0.4595 -0.8806 .4473 .044 Uiso calc R H
C6 1 -0.2727(5) -01.0823(11) .4386(3) .0298(10) Uani d . C
C7 1 -0.1548(5) -01.1062(12) .3976(3) .0335(11) Uani d . C
H7 1 -0.0840 -01.2333 .4106 .050 Uiso calc R H
C8 1 -0.1411(5) -0.9454(11) .3384(3) .0327(11) Uani d . C
H8 1 -0.0623 -0.9621 .3111 .049 Uiso calc R H
C9 1 -0.2469(4) -0.7605(16) .3208(2) .0257(8) Uani d . C
C17 1 -0.4516(5) -0.2151(16) .2193(3) .0367(12) Uani d . C
H17A 1 -0.3742 -0.1029 .2040 .055 Uiso calc R H
H17B 1 -0.5167 -0.0963 .2429 .055 Uiso calc R H
H17C 1 -0.4984 -0.3014 .1796 .055 Uiso calc R H
O2 1 -0.2928(3) -01.2360(15) .4984(2) .0431(8) Uani d . O
O3 1 -0.8417(4) -0.4330(11) .3310(3) .0566(12) Uani d D O
H3 1 -0.9067 -0.5016 .3074 .085 Uiso calc RD H
O4 1 -0.7170(4) -0.7347(17) .2708(3) .073(2) Uani d D O
C18 1 -0.5982(5) -0.4272(12) .3520(3) .0333(11) Uani d . C
H18A 1 -0.6042 -0.4750 .4010 .050 Uiso calc R H
H18B 1 -0.6027 -0.2227 .3481 .050 Uiso calc R H
C19 1 -0.7213(5) -0.5514(13) .3133(3) .0381(13) Uani d D C
C20 1 -0.1798(7) -01.4071(15) .5231(3) .049(2) Uani d . C
H20A 1 -0.2068 -01.5056 .5644 .073 Uiso calc R H
H20B 1 -0.0995 -01.2900 .5339 .073 Uiso calc R H
H20C 1 -0.1563 -01.5417 .4878 .073 Uiso calc R H

loop_
_atom_type_symbol
_atom_type_description
_atom_type_scat_dispersion_real
_atom_type_scat_dispersion_imag
_atom_type_scat_source
C C 0.0033 0.0016 'International Tables Vol C Tables 4.2.6.8 and 6.1.1.4'
H H 0.0000 0.0000 'International Tables Vol C Tables 4.2.6.8 and 6.1.1.4'
N N 0.0061 0.0033 'International Tables Vol C Tables 4.2.6.8 and 6.1.1.4'
O O 0.0106 0.0060 'International Tables Vol C Tables 4.2.6.8 and 6.1.1.4'
I I -0.4742 1.8119 'International Tables Vol C Tables 4.2.6.8 and 6.1.1.4'

loop_
_geom_angle_atom_site_label_1
_geom_angle_atom_site_label_2
_geom_angle_atom_site_label_3
_geom_angle
_geom_angle_publ_flag
O1 C10 N1 121.2(5) yes
O1 C10 C11 118.9(5) yes
N1 C10 C11 119.8(4) yes
C12 C11 C16 118.7(5) yes
C12 C11 C10 118.7(4) yes
C16 C11 C10 122.0(5) yes
C13 C12 C11 120.6(5) yes
C12 C13 C14 120.0(6) yes
C13 C14 C15 120.6(5) yes
C13 C14 I 119.8(4) yes
C15 C14 I 119.6(4) yes
C16 C15 C14 119.4(5) yes
C15 C16 C11 120.7(5) yes
C10 N1 C2 129.1(4) yes
C10 N1 C9 122.1(4) yes
C2 N1 C9 108.1(4) yes
C3 C2 N1 108.9(4) yes
C3 C2 C17 126.6(5) yes
N1 C2 C17 124.3(4) yes
C2 C3 C4 109.0(4) yes
C2 C3 C18 125.5(5) yes
C4 C3 C18 125.5(4) yes
C5 C4 C9 119.2(5) yes
C5 C4 C3 133.3(4) yes
C9 C4 C3 107.5(4) yes
C4 C5 C6 118.8(4) yes
O2 C6 C5 115.2(4) yes
O2 C6 C7 124.2(5) yes
C5 C6 C7 120.6(5) yes
C8 C7 C6 121.3(5) yes
C9 C8 C7 117.9(4) yes
C8 C9 C4 122.3(5) yes
C8 C9 N1 131.1(4) yes
C4 C9 N1 106.5(4) yes
C6 O2 C20 117.2(4) yes
C19 C18 C3 113.6(4) yes
O4 C19 O3 122.0(5) yes
O4 C19 C18 125.9(5) yes
O3 C19 C18 112.2(5) yes

loop_
_geom_bond_atom_site_label_1
_geom_bond_atom_site_label_2
_geom_bond_distance
_geom_bond_publ_flag
I C14 2.094(5) yes
C10 O1 1.218(6) yes
C10 N1 1.383(6) yes
C10 C11 1.483(7) yes
C11 C12 1.388(8) yes
C11 C16 1.396(8) yes
C12 C13 1.372(7) yes
C13 C14 1.378(8) yes
C14 C15 1.381(8) yes
C15 C16 1.377(8) yes
N1 C2 1.418(6) yes
N1 C9 1.431(7) yes
C2 C3 1.343(7) yes
C2 C17 1.487(8) yes
C3 C4 1.444(7) yes
C3 C18 1.507(6) yes
C4 C5 1.384(8) yes
C4 C9 1.407(5) yes
C5 C6 1.389(7) yes
C6 O2 1.375(7) yes
C6 C7 1.393(7) yes
C7 C8 1.376(7) yes
C8 C9 1.367(8) yes
O2 C20 1.414(7) yes
O3 C19 1.328(6) yes
O4 C19 1.191(8) yes
C18 C19 1.487(7) yes

loop_
_geom_torsion_atom_site_label_1
_geom_torsion_atom_site_label_2
_geom_torsion_atom_site_label_3
_geom_torsion_atom_site_label_4
_geom_torsion
_geom_torsion_publ_flag
C2 N1 C10 C11 -35.0(8) no
N1 C10 C11 C12 144.7(6) no
O1 C10 N1 C2 148.1(6) no
C12 C11 C10 O1 -38.3(8) no

loop_
_cod_related_entry_id
_cod_related_entry_database
_cod_related_entry_code
1 ChemSpider 394813
